data_7012956
loop_
_publ_author_name
'Gaunt, Andrew J.'
'May, Iain'
'Copping, Roy'
'Bhatt, Anand I.'
'Collison, David'
'Danny Fox, O.'
'Travis Holman, K.'
'Pope, Michael T.'

_publ_section_title
;
 A new structural family of heteropolytungstate lacunary complexes with
 the uranyl, UO22+, cation
;
_journal_issue 15
_journal_name_full 'Dalton Transactions'
_journal_page_first 3009
_journal_paper_doi 10.1039/b302955g
_journal_year 2003
_chemical_formula_sum 'H102 N12 O97 Te2 U2 W18'
_chemical_formula_weight 5863.48
_chemical_name_systematic
;
?
;
_space_group_IT_number 14
_symmetry_cell_setting monoclinic
_symmetry_space_group_name_Hall '-P 2ybc'
_symmetry_space_group_name_H-M 'P 1 21/c 1'
_atom_sites_solution_hydrogens geom
_atom_sites_solution_primary direct
_atom_sites_solution_secondary difmap
_audit_creation_method SHELXL-97
_cell_angle_alpha 90.00
_cell_angle_beta 99.706(2)
_cell_angle_gamma 90.00
_cell_formula_units_Z 4
_cell_length_a 17.244(2)
_cell_length_b 11.5781(14)
_cell_length_c 47.682(6)
_cell_measurement_reflns_used 7404
_cell_measurement_temperature 173(2)
_cell_measurement_theta_max 27.4955
_cell_measurement_theta_min 2.212
_cell_volume 9384(2)
_computing_cell_refinement 'SAINT, Bruker'
_computing_data_collection 'SMART, Bruker'
_computing_data_reduction 'SAINT, Bruker'
_computing_molecular_graphics 'XSHELL, Bruker'
_computing_publication_material 'XP, Bruker; Diamond 2.1e, Bruker'
_computing_structure_refinement 'SHELXL-97 (Sheldrick, 1997)'
_computing_structure_solution 'SHELXS-97 (Sheldrick, 1990)'
_diffrn_ambient_temperature 173(2)
_diffrn_measured_fraction_theta_full 1.000
_diffrn_measured_fraction_theta_max 1.000
_diffrn_measurement_device_type 'SMART platform CCD, Bruker'
_diffrn_measurement_method 'omega scans'
_diffrn_radiation_monochromator graphite
_diffrn_radiation_source 'fine-focus sealed tube'
_diffrn_radiation_type MoK\a
_diffrn_radiation_wavelength 0.71073
_diffrn_reflns_av_R_equivalents 0.1019
_diffrn_reflns_av_sigmaI/netI 0.0737
_diffrn_reflns_limit_h_max 20
_diffrn_reflns_limit_h_min -20
_diffrn_reflns_limit_k_max 13
_diffrn_reflns_limit_k_min -13
_diffrn_reflns_limit_l_max 56
_diffrn_reflns_limit_l_min -56
_diffrn_reflns_number 85184
_diffrn_reflns_theta_full 25.03
_diffrn_reflns_theta_max 25.03
_diffrn_reflns_theta_min 1.73
_exptl_absorpt_coefficient_mu 26.138
_exptl_absorpt_correction_T_max 0.029904
_exptl_absorpt_correction_T_min 0.005988
_exptl_absorpt_correction_type multi-scan
_exptl_absorpt_process_details 'SADABS, Bruker'
_exptl_crystal_colour yellow
_exptl_crystal_density_diffrn 4.148
_exptl_crystal_density_method 'not measured'
_exptl_crystal_description needle
_exptl_crystal_F_000 10312
_exptl_crystal_size_max 0.3
_exptl_crystal_size_mid 0.12
_exptl_crystal_size_min 0.08
_refine_diff_density_max 3.436
_refine_diff_density_min -3.151
_refine_diff_density_rms 0.397
_refine_ls_extinction_method none
_refine_ls_goodness_of_fit_ref 1.015
_refine_ls_hydrogen_treatment mixed
_refine_ls_matrix_type full
_refine_ls_number_parameters 1003
_refine_ls_number_reflns 16590
_refine_ls_number_restraints 520
_refine_ls_restrained_S_all 1.001
_refine_ls_R_factor_all 0.0789
_refine_ls_R_factor_gt 0.0495
_refine_ls_shift/su_max 0.001
_refine_ls_shift/su_mean 0.000
_refine_ls_structure_factor_coef Fsqd
_refine_ls_weighting_details 'calc w=1/[\s^2^(Fo^2^)+(0.0390P)^2^+249.9294P] where P=(Fo^2^+2Fc^2^)/3'
_refine_ls_weighting_scheme calc
_refine_ls_wR_factor_gt 0.0991
_refine_ls_wR_factor_ref 0.1094
_reflns_number_gt 12136
_reflns_number_total 16590
_reflns_threshold_expression >2sigma(I)
_cod_data_source_file b302955g.txt
_cod_data_source_block 01083b
_cod_depositor_comments
;
The following automatic conversions were performed:
'_symmetry_cell_setting' value 'Monoclinic' changed to 'monoclinic'
according to '/home/saulius/struct/CIF-dictionaries/cif_core.dic'
dictionary named 'cif_core.dic' version 2.4.1 from 2010-06-29.

Automatic conversion script
Id: cif_fix_enum 1527 2010-12-29 10:47:43Z saulius 
;
_cod_original_cell_volume 9383(2)
_cod_original_sg_symbol_H-M P2(1)/c
_cod_database_code 7012956

loop_
_symmetry_equiv_pos_as_xyz
'x, y, z'
'-x, y+1/2, -z+1/2'
'-x, -y, -z'
'x, -y-1/2, z-1/2'

loop_
_atom_site_label
_atom_site_type_symbol
_atom_site_fract_x
_atom_site_fract_y
_atom_site_fract_z
_atom_site_U_iso_or_equiv
_atom_site_adp_type
_atom_site_occupancy
_atom_site_symmetry_multiplicity
_atom_site_calc_flag
_atom_site_refinement_flags
_atom_site_disorder_assembly
_atom_site_disorder_group
N1 N 0.5410(17) 0.248(2) 0.3341(6) 0.097(9) Uiso 1 1 d . . .
N2 N 0.4194(14) 0.014(2) 0.3194(5) 0.073(7) Uiso 1 1 d . . .
N3 N 0.695(3) 0.380(4) 0.2320(9) 0.181(17) Uiso 1 1 d . . .
N4 N 0.525(2) 0.444(3) 0.2773(7) 0.133(12) Uiso 1 1 d . . .
N5 N 0.7911(17) 0.390(2) 0.2036(6) 0.101(9) Uiso 1 1 d . . .
N6 N 0.6379(14) 0.3998(19) 0.3766(5) 0.068(6) Uiso 1 1 d . . .
N7 N 0.5854(16) 0.407(2) 0.4704(5) 0.087(8) Uiso 1 1 d . . .
N8 N 0.357(2) 0.291(3) 0.3335(8) 0.154(14) Uiso 1 1 d . . .
N9 N 0.844(2) 0.560(3) 0.4434(7) 0.134(12) Uiso 1 1 d . . .
N10 N 0.9843(18) 0.548(2) 0.5044(6) 0.097(9) Uiso 1 1 d U . .
N11 N 0.891(2) 0.624(3) 0.4973(7) 0.129(12) Uiso 1 1 d U . .
N12 N 0.664(2) 0.519(3) 0.4287(7) 0.124(11) Uiso 1 1 d . . .
O1 O 0.9584(7) 0.6324(10) 0.2988(2) 0.021(2) Uani 1 1 d U . .
O2 O 0.9255(7) 0.6595(9) 0.3505(2) 0.018(2) Uani 1 1 d U . .
O3 O 0.8764(8) 0.8733(10) 0.3773(3) 0.027(2) Uani 1 1 d U . .
O4 O 0.8570(7) 1.0862(10) 0.3575(3) 0.025(2) Uani 1 1 d U . .
O5 O 1.1835(7) 0.6027(10) 0.3623(2) 0.024(2) Uani 1 1 d U . .
O6 O 1.0651(8) 0.6319(10) 0.3903(2) 0.024(2) Uani 1 1 d U . .
O7 O 1.0217(8) 0.8594(10) 0.4162(3) 0.030(3) Uani 1 1 d U . .
O8 O 1.0914(8) 1.0594(11) 0.4153(2) 0.031(3) Uani 1 1 d U . .
O9 O 0.8988(8) 0.4392(10) 0.2682(3) 0.026(3) Uani 1 1 d U . .
O10 O 0.8770(7) 0.6655(9) 0.2464(2) 0.019(2) Uani 1 1 d U . .
O11 O 0.8333(7) 0.5343(9) 0.3142(2) 0.020(2) Uani 1 1 d U . .
O12 O 0.8120(7) 0.7535(10) 0.2862(2) 0.0195(19) Uani 1 1 d U . .
O13 O 0.8612(7) 0.8656(10) 0.2113(2) 0.023(3) Uani 1 1 d U . .
O14 O 0.9316(7) 0.8734(10) 0.2668(2) 0.022(2) Uani 1 1 d U . .
O15 O 0.8700(8) 0.4472(10) 0.3701(3) 0.026(3) Uani 1 1 d U . .
O16 O 0.7880(7) 0.9623(10) 0.2534(2) 0.020(2) Uani 1 1 d U . .
O17 O 0.7804(7) 0.7505(9) 0.3387(2) 0.0198(19) Uani 1 1 d U . .
O18 O 0.7830(7) 1.2094(10) 0.2554(2) 0.024(3) Uani 1 1 d U . .
O19 O 0.8873(7) 1.0811(10) 0.2919(2) 0.023(3) Uani 1 1 d U . .
O20 O 0.7677(7) 0.9544(9) 0.3119(2) 0.0194(19) Uani 1 1 d U . .
O21 O 0.8243(8) 0.6612(10) 0.3887(2) 0.029(3) Uani 1 1 d U . .
O22 O 0.7621(7) 1.1747(10) 0.3119(2) 0.024(2) Uani 1 1 d U . .
O23 O 0.7364(7) 0.9613(10) 0.3690(3) 0.026(3) Uani 1 1 d U . .
O24 O 0.7835(9) 0.8427(11) 0.4205(3) 0.036(3) Uani 1 1 d U . .
O25 O 0.7241(8) 1.2019(11) 0.3672(3) 0.034(3) Uani 1 1 d U . .
O26 O 0.7544(7) 0.5604(10) 0.2629(2) 0.021(2) Uani 1 1 d U . .
O27 O 0.7356(7) 0.7609(9) 0.2339(3) 0.023(2) Uani 1 1 d U . .
O28 O 0.7236(8) 0.5558(10) 0.3480(3) 0.027(2) Uani 1 1 d U . .
O29 O 0.6671(7) 1.0613(11) 0.2722(3) 0.026(2) Uani 1 1 d U . .
O30 O 0.6824(8) 0.7480(10) 0.3725(3) 0.031(2) Uani 1 1 d U . .
O31 O 0.6439(7) 1.0564(10) 0.3258(3) 0.026(2) Uani 1 1 d U . .
O32 O 0.5260(8) 0.9750(11) 0.2823(3) 0.037(3) Uani 1 1 d U . .
O33 O 0.6211(7) 0.8284(10) 0.3214(3) 0.027(2) Uani 1 1 d U . .
O34 O 0.5633(8) 0.6213(11) 0.3378(3) 0.038(3) Uani 1 1 d U . .
O35 O 0.6468(7) 0.8329(10) 0.2701(2) 0.023(2) Uani 1 1 d U . .
O36 O 0.6613(7) 0.6429(10) 0.2974(3) 0.025(2) Uani 1 1 d U . .
O37 O 0.6025(7) 0.6298(11) 0.2386(3) 0.031(3) Uani 1 1 d U . .
O38 O 1.2668(8) 0.3972(11) 0.3745(3) 0.033(3) Uani 1 1 d U . .
O39 O 1.3416(7) 0.6140(10) 0.3745(3) 0.026(2) Uani 1 1 d U . .
O40 O 1.1823(9) 0.5085(10) 0.4135(3) 0.033(3) Uani 1 1 d U . .
O41 O 1.2690(8) 0.7196(10) 0.4098(2) 0.026(2) Uani 1 1 d U . .
O42 O 1.2853(8) 0.8259(11) 0.3575(3) 0.034(3) Uani 1 1 d U . .
O43 O 1.4460(8) 0.7927(11) 0.3677(3) 0.039(3) Uani 1 1 d U . .
O44 O 1.0308(9) 0.4283(10) 0.4180(3) 0.034(3) Uani 1 1 d U . .
O45 O 1.3680(8) 0.9152(11) 0.4059(3) 0.036(3) Uani 1 1 d U . .
O46 O 1.1482(8) 0.7280(10) 0.4375(2) 0.0250(19) Uani 1 1 d U . .
O47 O 1.2399(8) 1.0368(11) 0.3842(3) 0.030(3) Uani 1 1 d U . .
O48 O 1.0090(8) 0.6478(10) 0.4402(3) 0.033(3) Uani 1 1 d U . .
O49 O 1.2306(8) 0.9215(10) 0.4339(2) 0.026(2) Uani 1 1 d U . .
O50 O 1.3722(9) 1.1614(13) 0.4083(3) 0.047(4) Uani 1 1 d U . .
O51 O 1.2386(8) 1.1402(11) 0.4353(3) 0.033(3) Uani 1 1 d U . .
O52 O 1.0983(8) 0.9410(10) 0.4626(2) 0.030(3) Uani 1 1 d U . .
O53 O 0.9518(9) 0.8396(10) 0.4656(3) 0.032(3) Uani 1 1 d U . .
O54 O 1.1178(9) 1.1870(11) 0.4652(3) 0.039(3) Uani 1 1 d U . .
O55 O 1.2369(9) 1.0274(11) 0.4823(3) 0.036(3) Uani 1 1 d U . .
O56 O 1.0995(9) 0.7318(11) 0.4853(3) 0.036(3) Uani 1 1 d U . .
O57 O 1.3617(9) 1.0175(12) 0.4561(3) 0.043(3) Uani 1 1 d U . .
O58 O 1.1388(9) 0.5354(10) 0.4631(3) 0.036(3) Uani 1 1 d U . .
O59 O 1.4244(8) 0.7074(11) 0.4205(3) 0.036(2) Uani 1 1 d U . .
O60 O 1.3368(9) 0.5199(11) 0.4240(3) 0.037(3) Uani 1 1 d U . .
O61 O 1.2857(9) 0.6121(11) 0.4679(3) 0.036(2) Uani 1 1 d U . .
O62 O 1.3688(8) 0.7913(12) 0.4652(3) 0.041(3) Uani 1 1 d U . .
O63 O 1.2464(9) 0.8027(11) 0.4898(3) 0.039(3) Uani 1 1 d U . .
O64 O 1.2151(10) 0.5972(12) 0.5170(3) 0.050(4) Uani 1 1 d U . .
O65 O 1.3802(10) 0.9380(13) 0.5117(3) 0.058(4) Uani 1 1 d U . .
O66 O 1.4487(9) 0.5798(12) 0.4711(3) 0.044(4) Uani 1 1 d U . .
O1S O 0.2849(12) 0.6401(17) 0.3124(4) 0.081(6) Uiso 1 1 d . . .
O2S O 0.0527(10) 0.7142(14) 0.2503(3) 0.055(4) Uiso 1 1 d . . .
O3S O 0.6298(12) 0.9630(16) 0.2100(4) 0.073(6) Uiso 1 1 d . . .
O4S O 0.2703(13) 0.0774(18) 0.3285(5) 0.092(7) Uiso 1 1 d . . .
O5S O 0.4260(14) 0.7697(19) 0.3059(5) 0.096(7) Uiso 1 1 d . . .
O6S O 0.5499(13) 0.2199(19) 0.2506(5) 0.094(7) Uiso 1 1 d . . .
O7S O 0.9401(9) 0.4785(13) 0.1970(3) 0.050(4) Uiso 1 1 d . . .
O8S O 0.9388(8) 0.7163(11) 0.1821(3) 0.036(3) Uiso 1 1 d . . .
O9S O 0.6839(11) 0.3867(15) 0.3001(4) 0.065(5) Uiso 1 1 d . . .
O10S O 0.9155(9) 0.2935(12) 0.3277(3) 0.044(4) Uiso 1 1 d . . .
O11S O 0.5769(13) 0.1118(18) 0.4181(4) 0.090(7) Uiso 1 1 d . . .
O12S O 0.8354(10) 0.3185(14) 0.4175(3) 0.059(5) Uiso 1 1 d . . .
O13S O 0.7494(13) 0.1083(18) 0.4303(4) 0.090(7) Uiso 1 1 d . . .
O14S O 0.9554(10) 0.2553(13) 0.4628(3) 0.051(4) Uiso 1 1 d . . .
O15S O 0.8671(10) 0.0475(13) 0.4745(3) 0.051(4) Uiso 1 1 d . . .
O16S O 0.4692(12) 0.1680(16) 0.4900(4) 0.077(6) Uiso 1 1 d . . .
O17S O 0.3692(15) 0.349(2) 0.5119(5) 0.020(6) Uiso 0.50 1 d P . .
O18S O 0.402(3) 0.352(4) 0.4980(10) 0.100(15) Uiso 0.50 1 d P . .
O19S O 0.447(3) 0.352(4) 0.4269(9) 0.096(14) Uiso 0.50 1 d P . .
O20S O 0.5029(19) 0.323(3) 0.4188(6) 0.046(8) Uiso 0.50 1 d P . .
O21S O 0.5549(12) 0.9708(17) 0.3690(4) 0.080(6) Uiso 1 1 d . . .
O22S O 0.2655(12) 0.3595(17) 0.4587(4) 0.080(6) Uiso 1 1 d . . .
O23S O 0.1464(9) 0.2302(13) 0.3723(3) 0.049(4) Uiso 1 1 d . . .
O24S O 0.5883(11) 0.7212(15) 0.4151(4) 0.064(5) Uiso 1 1 d . . .
O25S O 0.5249(12) 0.9079(17) 0.4474(4) 0.085(6) Uiso 1 1 d . . .
O26S O 0.7123(15) 0.826(2) 0.4695(5) 0.111(8) Uiso 1 1 d . . .
O27S O 0.4707(18) 0.477(3) 0.3715(6) 0.150(11) Uiso 1 1 d . . .
O1U O 1.0676(7) 0.7749(10) 0.3385(2) 0.023(2) Uani 1 1 d U . .
O2U O 1.0380(7) 0.4712(10) 0.3425(2) 0.020(2) Uani 1 1 d U . .
O3U O 1.1277(7) 0.5920(10) 0.3012(2) 0.021(3) Uani 1 1 d U . .
O4U O 1.0132(7) 0.9906(10) 0.3602(2) 0.022(2) Uani 1 1 d U . .
O5U O 0.9213(7) 1.0603(10) 0.4192(3) 0.025(3) Uani 1 1 d U . .
O6U O 0.9923(9) 1.2340(10) 0.3840(3) 0.036(3) Uani 1 1 d U . .
Te1 Te 0.84754(7) 0.83974(9) 0.31976(2) 0.0157(2) Uani 1 1 d U . .
Te2 Te 1.17913(7) 0.81247(10) 0.40775(2) 0.0199(3) Uani 1 1 d U . .
U1 U 1.05163(4) 0.62334(5) 0.341248(13) 0.01446(15) Uani 1 1 d U . .
U2 U 0.96743(4) 1.02190(5) 0.389858(13) 0.01752(15) Uani 1 1 d U . .
W1 W 0.86978(4) 0.57204(6) 0.279252(15) 0.01778(16) Uani 1 1 d U . .
W2 W 0.83852(5) 0.57538(6) 0.354189(15) 0.02055(17) Uani 1 1 d U . .
W3 W 0.78498(5) 0.81611(6) 0.385290(16) 0.02354(18) Uani 1 1 d U . .
W4 W 0.75206(5) 1.09287(6) 0.346876(16) 0.02172(18) Uani 1 1 d U . .
W5 W 0.84577(4) 0.83026(6) 0.245152(15) 0.01735(16) Uani 1 1 d U . .
W6 W 0.78670(4) 1.09395(6) 0.278396(16) 0.01960(17) Uani 1 1 d U . .
W7 W 0.68436(5) 0.68664(7) 0.259640(17) 0.02390(18) Uani 1 1 d U . .
W8 W 0.62354(5) 0.95485(7) 0.294144(17) 0.02407(18) Uani 1 1 d U . .
W9 W 0.65210(5) 0.68181(6) 0.334834(17) 0.02540(19) Uani 1 1 d U . .
W10 W 1.25707(5) 0.53500(6) 0.388226(16) 0.02486(19) Uani 1 1 d U . .
W11 W 1.08248(5) 0.55477(6) 0.423417(15) 0.0262(2) Uani 1 1 d U . .
W12 W 1.03461(6) 0.80486(6) 0.452109(15) 0.0282(2) Uani 1 1 d U . .
W13 W 1.15386(5) 1.06918(7) 0.449659(16) 0.02679(19) Uani 1 1 d U . .
W14 W 1.36287(5) 0.77970(7) 0.383186(17) 0.0290(2) Uani 1 1 d U . .
W15 W 1.31024(5) 1.05139(7) 0.414967(18) 0.0309(2) Uani 1 1 d U . .
W16 W 1.37398(6) 0.64345(7) 0.448263(18) 0.0367(2) Uani 1 1 d U . .
W17 W 1.31824(6) 0.91992(8) 0.480349(18) 0.0405(3) Uani 1 1 d U . .
W18 W 1.19751(6) 0.65805(7) 0.483945(16) 0.0370(2) Uani 1 1 d U . .

loop_
_atom_site_aniso_label
_atom_site_aniso_U_11
_atom_site_aniso_U_22
_atom_site_aniso_U_33
_atom_site_aniso_U_23
_atom_site_aniso_U_13
_atom_site_aniso_U_12
O1 0.017(5) 0.027(6) 0.019(5) 0.001(4) 0.006(4) -0.002(4)
O2 0.023(4) 0.019(6) 0.012(5) -0.004(4) 0.004(4) -0.002(4)
O3 0.029(5) 0.019(5) 0.031(7) 0.000(5) 0.005(5) -0.001(4)
O4 0.026(5) 0.019(6) 0.030(6) 0.004(5) 0.008(4) 0.003(4)
O5 0.020(5) 0.032(6) 0.017(5) -0.008(5) -0.007(4) 0.003(5)
O6 0.035(7) 0.024(6) 0.014(4) -0.004(4) 0.006(4) 0.002(5)
O7 0.044(8) 0.026(5) 0.020(5) 0.007(4) 0.004(5) 0.009(5)
O8 0.029(5) 0.046(7) 0.016(5) 0.007(5) 0.002(4) -0.003(5)
O9 0.031(7) 0.018(5) 0.031(7) -0.004(5) 0.011(6) 0.000(5)
O10 0.021(6) 0.017(4) 0.019(5) -0.003(4) 0.003(4) -0.007(4)
O11 0.018(6) 0.017(5) 0.026(4) -0.003(4) 0.009(4) 0.004(5)
O12 0.015(5) 0.022(5) 0.024(5) -0.004(4) 0.008(4) -0.005(4)
O13 0.024(7) 0.025(6) 0.021(5) 0.005(5) 0.009(5) 0.005(5)
O14 0.021(6) 0.026(6) 0.020(6) -0.003(5) 0.007(4) -0.003(5)
O15 0.038(8) 0.019(5) 0.029(7) 0.007(5) 0.025(6) 0.005(5)
O16 0.006(6) 0.024(5) 0.032(6) -0.004(4) 0.006(5) -0.008(4)
O17 0.026(5) 0.015(4) 0.022(5) -0.004(4) 0.015(4) -0.002(4)
O18 0.028(7) 0.021(5) 0.022(6) 0.000(4) 0.004(5) 0.002(5)
O19 0.017(5) 0.035(7) 0.018(6) -0.004(5) 0.007(4) -0.003(5)
O20 0.013(4) 0.018(4) 0.026(5) -0.002(3) 0.000(4) -0.002(4)
O21 0.050(8) 0.021(5) 0.021(5) -0.002(4) 0.019(5) -0.001(5)
O22 0.023(7) 0.022(5) 0.027(5) 0.001(4) 0.008(5) 0.001(5)
O23 0.027(7) 0.019(5) 0.037(6) 0.001(4) 0.024(5) 0.005(5)
O24 0.052(9) 0.033(7) 0.027(5) -0.001(5) 0.024(5) 0.012(7)
O25 0.039(8) 0.029(6) 0.034(7) -0.003(5) 0.008(6) 0.012(6)
O26 0.018(5) 0.024(5) 0.021(6) -0.007(4) 0.005(4) -0.009(4)
O27 0.021(5) 0.016(5) 0.030(6) 0.001(4) 0.000(4) -0.003(4)
O28 0.029(5) 0.021(5) 0.036(7) 0.000(5) 0.021(5) -0.007(4)
O29 0.012(5) 0.038(6) 0.029(6) 0.006(5) 0.003(4) 0.005(5)
O30 0.041(6) 0.022(6) 0.039(5) -0.003(5) 0.030(5) -0.007(5)
O31 0.022(5) 0.025(6) 0.035(6) -0.004(4) 0.013(4) 0.002(5)
O32 0.014(5) 0.034(8) 0.062(9) -0.014(6) 0.005(5) -0.003(5)
O33 0.021(6) 0.023(5) 0.041(6) -0.009(4) 0.016(5) -0.005(4)
O34 0.034(6) 0.035(7) 0.047(9) 0.006(6) 0.018(6) -0.012(6)
O35 0.015(6) 0.024(5) 0.025(6) 0.000(4) -0.004(5) -0.005(4)
O36 0.025(7) 0.018(6) 0.034(5) -0.001(4) 0.010(4) -0.003(5)
O37 0.015(6) 0.034(7) 0.043(7) -0.012(6) 0.003(5) -0.010(5)
O38 0.030(8) 0.029(5) 0.036(8) -0.009(5) -0.005(6) 0.004(5)
O39 0.017(6) 0.030(5) 0.027(6) -0.009(4) -0.010(4) 0.007(4)
O40 0.050(6) 0.021(6) 0.027(6) -0.001(5) 0.003(5) 0.005(5)
O41 0.032(5) 0.023(5) 0.018(5) -0.003(4) -0.010(4) 0.009(4)
O42 0.032(7) 0.033(7) 0.036(7) 0.002(5) 0.001(5) 0.004(6)
O43 0.031(7) 0.030(7) 0.054(8) -0.022(6) 0.005(6) -0.003(6)
O44 0.060(9) 0.015(5) 0.028(7) 0.005(5) 0.009(6) 0.000(5)
O45 0.023(7) 0.038(5) 0.044(8) -0.015(5) -0.002(5) 0.003(5)
O46 0.041(6) 0.022(5) 0.008(4) 0.000(4) -0.004(4) 0.001(4)
O47 0.026(7) 0.036(8) 0.027(6) -0.008(5) 0.004(5) 0.006(6)
O48 0.050(7) 0.024(5) 0.027(6) -0.003(5) 0.015(5) 0.000(5)
O49 0.033(6) 0.030(5) 0.012(5) -0.007(4) -0.006(4) 0.002(4)
O50 0.039(9) 0.048(7) 0.057(9) -0.021(6) 0.016(7) -0.015(6)
O51 0.036(6) 0.027(5) 0.036(7) -0.010(5) 0.006(5) -0.004(5)
O52 0.048(7) 0.030(5) 0.013(6) -0.003(4) 0.008(5) -0.006(5)
O53 0.053(7) 0.024(7) 0.024(7) -0.001(5) 0.018(6) -0.004(5)
O54 0.053(9) 0.022(6) 0.043(8) -0.005(5) 0.014(6) 0.000(6)
O55 0.053(7) 0.032(6) 0.017(5) -0.016(5) -0.013(5) 0.006(5)
O56 0.066(6) 0.027(6) 0.014(5) 0.000(4) 0.005(5) 0.006(5)
O57 0.038(7) 0.039(7) 0.042(6) -0.013(5) -0.017(5) 0.000(5)
O58 0.070(8) 0.023(5) 0.013(5) 0.004(4) 0.004(5) 0.003(5)
O59 0.032(6) 0.039(7) 0.029(5) -0.019(4) -0.018(4) 0.008(5)
O60 0.048(7) 0.031(6) 0.024(6) 0.000(4) -0.019(5) 0.018(5)
O61 0.053(6) 0.025(6) 0.023(6) 0.001(5) -0.013(5) 0.015(5)
O62 0.033(8) 0.036(5) 0.046(8) -0.013(5) -0.018(5) 0.007(5)
O63 0.060(8) 0.029(5) 0.021(6) -0.007(4) -0.016(5) 0.011(5)
O64 0.088(12) 0.040(8) 0.015(5) 0.003(5) -0.008(6) 0.017(7)
O65 0.061(10) 0.061(10) 0.036(7) -0.022(6) -0.038(7) 0.013(7)
O66 0.049(8) 0.039(8) 0.033(7) -0.010(6) -0.028(6) 0.014(7)
O1U 0.025(7) 0.021(5) 0.022(6) 0.002(4) 0.007(5) 0.002(5)
O2U 0.022(7) 0.020(5) 0.017(6) -0.002(4) 0.000(5) 0.000(4)
O3U 0.026(6) 0.028(6) 0.011(5) -0.001(5) 0.006(4) 0.002(6)
O4U 0.029(6) 0.020(6) 0.016(5) 0.000(4) 0.001(5) -0.002(5)
O5U 0.027(7) 0.025(6) 0.026(6) -0.006(5) 0.007(5) 0.004(5)
O6U 0.054(9) 0.017(5) 0.040(8) -0.002(5) 0.015(6) -0.002(5)
Te1 0.0145(6) 0.0172(6) 0.0171(6) -0.0013(4) 0.0075(5) -0.0020(5)
Te2 0.0258(7) 0.0197(6) 0.0120(6) -0.0031(5) -0.0034(5) 0.0024(5)
U1 0.0169(4) 0.0155(3) 0.0111(3) -0.0003(2) 0.0028(3) 0.0008(3)
U2 0.0242(4) 0.0165(3) 0.0128(3) -0.0013(3) 0.0056(3) 0.0006(3)
W1 0.0179(4) 0.0186(4) 0.0175(4) -0.0017(3) 0.0049(3) -0.0023(3)
W2 0.0234(5) 0.0186(4) 0.0229(4) 0.0012(3) 0.0133(3) -0.0007(3)
W3 0.0312(5) 0.0206(4) 0.0229(4) -0.0004(3) 0.0166(3) -0.0016(4)
W4 0.0206(4) 0.0206(4) 0.0263(4) -0.0012(3) 0.0104(3) 0.0023(3)
W5 0.0151(4) 0.0198(4) 0.0172(4) -0.0007(3) 0.0029(3) -0.0014(3)
W6 0.0154(4) 0.0200(4) 0.0242(4) -0.0013(3) 0.0057(3) -0.0004(3)
W7 0.0136(4) 0.0256(4) 0.0315(4) -0.0046(3) 0.0010(3) -0.0049(3)
W8 0.0115(4) 0.0258(4) 0.0355(5) -0.0001(3) 0.0058(3) 0.0009(3)
W9 0.0203(5) 0.0224(4) 0.0375(5) -0.0011(3) 0.0162(4) -0.0046(3)
W10 0.0279(5) 0.0225(4) 0.0201(4) -0.0052(3) -0.0079(3) 0.0070(3)
W11 0.0487(6) 0.0177(4) 0.0116(4) 0.0008(3) 0.0037(3) 0.0020(4)
W12 0.0522(6) 0.0212(4) 0.0122(4) 0.0003(3) 0.0078(4) 0.0045(4)
W13 0.0352(5) 0.0273(4) 0.0165(4) -0.0047(3) 0.0001(3) 0.0021(4)
W14 0.0200(5) 0.0330(4) 0.0310(5) -0.0130(4) -0.0046(3) 0.0029(4)
W15 0.0263(5) 0.0312(4) 0.0327(5) -0.0129(4) -0.0022(4) -0.0008(4)
W16 0.0393(6) 0.0330(5) 0.0284(5) -0.0090(4) -0.0213(4) 0.0121(4)
W17 0.0490(6) 0.0360(5) 0.0270(5) -0.0149(4) -0.0213(4) 0.0092(4)
W18 0.0679(7) 0.0294(4) 0.0095(4) -0.0001(3) -0.0051(4) 0.0138(4)

loop_
_atom_type_symbol
_atom_type_description
_atom_type_scat_dispersion_real
_atom_type_scat_dispersion_imag
_atom_type_scat_source
U U -9.6767 9.6646 'International Tables Vol C Tables 4.2.6.8 and 6.1.1.4'
Te Te -0.5308 1.6751 'International Tables Vol C Tables 4.2.6.8 and 6.1.1.4'
W W -0.8490 6.8722 'International Tables Vol C Tables 4.2.6.8 and 6.1.1.4'
O O 0.0106 0.0060 'International Tables Vol C Tables 4.2.6.8 and 6.1.1.4'
N N 0.0061 0.0033 'International Tables Vol C Tables 4.2.6.8 and 6.1.1.4'
H H 0.0000 0.0000 'International Tables Vol C Tables 4.2.6.8 and 6.1.1.4'

loop_
_geom_angle_atom_site_label_1
_geom_angle_atom_site_label_2
_geom_angle_atom_site_label_3
_geom_angle
_geom_angle_site_symmetry_1
_geom_angle_site_symmetry_3
_geom_angle_publ_flag
N10 N10 N11 138(3) 3_766 . ?
W1 O1 U1 145.6(6) . . ?
W2 O2 U1 137.1(6) . . ?
W3 O3 U2 141.8(7) . . ?
W4 O4 U2 149.5(6) . . ?
W10 O5 U1 149.7(7) . . ?
W11 O6 U1 147.3(6) . . ?
W12 O7 U2 139.1(7) . . ?
W13 O8 U2 147.6(7) . . ?
W1 O10 W5 120.8(6) . . ?
W1 O11 W2 145.2(6) . . ?
Te1 O12 W5 114.9(5) . . ?
Te1 O12 W1 120.0(6) . . ?
W5 O12 W1 92.9(4) . . ?
Te1 O12 W7 136.9(6) . . ?
W5 O12 W7 90.9(4) . . ?
W1 O12 W7 90.5(4) . . ?
W5 O16 W6 145.1(7) . . ?
Te1 O17 W2 111.3(5) . . ?
Te1 O17 W9 143.0(6) . . ?
W2 O17 W9 94.6(4) . . ?
Te1 O17 W3 110.5(5) . . ?
W2 O17 W3 92.2(4) . . ?
W9 O17 W3 93.7(4) . . ?
Te1 O20 W6 116.0(6) . . ?
Te1 O20 W4 119.9(5) . . ?
W6 O20 W4 93.4(4) . . ?
Te1 O20 W8 135.8(5) . . ?
W6 O20 W8 90.8(4) . . ?
W4 O20 W8 90.7(4) . . ?
W3 O21 W2 119.5(6) . . ?
W4 O22 W6 121.9(6) . . ?
W4 O23 W3 144.1(7) . . ?
W7 O26 W1 123.9(6) . . ?
W7 O27 W5 122.4(6) . . ?
W9 O28 W2 122.0(6) . . ?
W8 O29 W6 122.0(6) . . ?
W3 O30 W9 122.8(6) . . ?
W8 O31 W4 124.0(6) . . ?
W9 O33 W8 150.6(7) . . ?
W8 O35 W7 158.6(7) . . ?
W9 O36 W7 150.4(7) . . ?
W10 O39 W14 120.8(6) . . ?
W10 O40 W11 145.4(7) . . ?
Te2 O41 W14 116.4(6) . . ?
Te2 O41 W10 119.0(6) . . ?
W14 O41 W10 93.0(4) . . ?
Te2 O41 W16 136.6(6) . . ?
W14 O41 W16 91.2(4) . . ?
W10 O41 W16 90.0(4) . . ?
W14 O45 W15 144.8(7) . . ?
Te2 O46 W11 114.6(5) . . ?
Te2 O46 W12 112.5(5) . . ?
W11 O46 W12 91.2(5) . . ?
Te2 O46 W18 141.3(7) . . ?
W11 O46 W18 93.1(4) . . ?
W12 O46 W18 92.1(4) . . ?
W12 O48 W11 120.7(7) . . ?
Te2 O49 W15 114.9(6) . . ?
Te2 O49 W13 117.9(6) . . ?
W15 O49 W13 93.1(4) . . ?
Te2 O49 W17 137.6(6) . . ?
W15 O49 W17 92.3(4) . . ?
W13 O49 W17 90.6(4) . . ?
W13 O51 W15 122.1(6) . . ?
W13 O52 W12 146.6(7) . . ?
W17 O55 W13 124.3(6) . . ?
W18 O56 W12 123.6(7) . . ?
W17 O57 W15 123.8(7) . . ?
W18 O58 W11 122.6(6) . . ?
W16 O59 W14 122.4(7) . . ?
W16 O60 W10 124.7(6) . . ?
W18 O61 W16 152.6(7) . . ?
W16 O62 W17 155.8(8) . . ?
W18 O63 W17 151.6(8) . . ?
O17 Te1 O12 88.8(5) . . ?
O17 Te1 O20 89.7(5) . . ?
O12 Te1 O20 94.6(5) . . ?
O46 Te2 O41 90.0(6) . . ?
O46 Te2 O49 90.7(5) . . ?
O41 Te2 O49 93.2(5) . . ?
O2U U1 O1U 177.3(5) . . ?
O2U U1 O6 90.0(5) . . ?
O1U U1 O6 92.3(5) . . ?
O2U U1 O2 92.2(5) . . ?
O1U U1 O2 89.8(5) . . ?
O6 U1 O2 74.8(4) . . ?
O2U U1 O5 90.5(5) . . ?
O1U U1 O5 88.9(5) . . ?
O6 U1 O5 69.3(4) . . ?
O2 U1 O5 144.0(4) . . ?
O2U U1 O1 89.9(5) . . ?
O1U U1 O1 89.2(5) . . ?
O6 U1 O1 143.2(4) . . ?
O2 U1 O1 68.4(4) . . ?
O5 U1 O1 147.5(4) . . ?
O2U U1 O3U 88.4(5) . . ?
O1U U1 O3U 88.9(5) . . ?
O6 U1 O3U 142.8(4) . . ?
O2 U1 O3U 142.4(4) . . ?
O5 U1 O3U 73.6(4) . . ?
O1 U1 O3U 74.0(4) . . ?
O4U U2 O5U 177.3(5) . . ?
O4U U2 O8 87.8(5) . . ?
O5U U2 O8 92.1(5) . . ?
O4U U2 O3 90.8(5) . . ?
O5U U2 O3 90.9(5) . . ?
O8 U2 O3 142.5(4) . . ?
O4U U2 O4 87.8(5) . . ?
O5U U2 O4 90.9(5) . . ?
O8 U2 O4 148.9(4) . . ?
O3 U2 O4 68.4(4) . . ?
O4U U2 O7 94.1(5) . . ?
O5U U2 O7 88.4(5) . . ?
O8 U2 O7 67.8(5) . . ?
O3 U2 O7 74.9(4) . . ?
O4 U2 O7 143.3(4) . . ?
O4U U2 O6U 90.3(5) . . ?
O5U U2 O6U 87.1(5) . . ?
O8 U2 O6U 73.5(5) . . ?
O3 U2 O6U 144.0(4) . . ?
O4 U2 O6U 75.8(4) . . ?
O7 U2 O6U 140.8(5) . . ?
O9 W1 O1 103.9(6) . . ?
O9 W1 O10 101.0(5) . . ?
O1 W1 O10 92.2(5) . . ?
O9 W1 O11 102.4(5) . . ?
O1 W1 O11 90.6(5) . . ?
O10 W1 O11 155.0(5) . . ?
O9 W1 O26 98.1(5) . . ?
O1 W1 O26 157.9(5) . . ?
O10 W1 O26 85.3(5) . . ?
O11 W1 O26 82.8(5) . . ?
O9 W1 O12 169.0(5) . . ?
O1 W1 O12 85.6(5) . . ?
O10 W1 O12 72.7(4) . . ?
O11 W1 O12 82.7(4) . . ?
O26 W1 O12 72.7(4) . . ?
O15 W2 O2 107.6(6) . . ?
O15 W2 O11 100.4(5) . . ?
O2 W2 O11 86.5(5) . . ?
O15 W2 O28 101.7(6) . . ?
O2 W2 O28 150.7(5) . . ?
O11 W2 O28 86.8(5) . . ?
O15 W2 O21 98.2(5) . . ?
O2 W2 O21 91.8(5) . . ?
O11 W2 O21 161.0(5) . . ?
O28 W2 O21 85.4(5) . . ?
O15 W2 O17 169.5(5) . . ?
O2 W2 O17 79.7(5) . . ?
O11 W2 O17 87.5(4) . . ?
O28 W2 O17 71.5(5) . . ?
O21 W2 O17 73.7(4) . . ?
O24 W3 O3 107.4(6) . . ?
O24 W3 O21 98.5(6) . . ?
O3 W3 O21 93.0(5) . . ?
O24 W3 O30 102.6(6) . . ?
O3 W3 O30 149.7(5) . . ?
O21 W3 O30 86.4(6) . . ?
O24 W3 O23 99.1(6) . . ?
O3 W3 O23 86.1(5) . . ?
O21 W3 O23 161.8(5) . . ?
O30 W3 O23 85.3(5) . . ?
O24 W3 O17 171.0(5) . . ?
O3 W3 O17 79.0(5) . . ?
O21 W3 O17 74.4(4) . . ?
O30 W3 O17 71.7(5) . . ?
O23 W3 O17 87.6(4) . . ?
O25 W4 O4 103.8(6) . . ?
O25 W4 O23 101.4(6) . . ?
O4 W4 O23 92.3(5) . . ?
O25 W4 O22 101.5(6) . . ?
O4 W4 O22 91.8(5) . . ?
O23 W4 O22 155.0(5) . . ?
O25 W4 O31 96.4(6) . . ?
O4 W4 O31 159.8(5) . . ?
O23 W4 O31 84.3(5) . . ?
O22 W4 O31 83.4(5) . . ?
O25 W4 O20 168.0(5) . . ?
O4 W4 O20 86.6(5) . . ?
O23 W4 O20 83.8(5) . . ?
O22 W4 O20 71.8(4) . . ?
O31 W4 O20 73.2(4) . . ?
O13 W5 O14 103.8(6) . . ?
O13 W5 O16 99.8(5) . . ?
O14 W5 O16 94.0(5) . . ?
O13 W5 O10 99.9(5) . . ?
O14 W5 O10 93.4(5) . . ?
O16 W5 O10 156.6(5) . . ?
O13 W5 O27 97.5(5) . . ?
O14 W5 O27 158.7(5) . . ?
O16 W5 O27 82.8(5) . . ?
O10 W5 O27 82.3(5) . . ?
O13 W5 O12 169.1(5) . . ?
O14 W5 O12 85.3(5) . . ?
O16 W5 O12 85.3(5) . . ?
O10 W5 O12 73.2(4) . . ?
O27 W5 O12 73.5(4) . . ?
O18 W6 O19 103.2(6) . . ?
O18 W6 O16 102.8(5) . . ?
O19 W6 O16 92.6(5) . . ?
O18 W6 O22 99.1(5) . . ?
O19 W6 O22 94.5(5) . . ?
O16 W6 O22 154.8(5) . . ?
O18 W6 O29 97.0(5) . . ?
O19 W6 O29 159.8(5) . . ?
O16 W6 O29 83.3(5) . . ?
O22 W6 O29 81.7(5) . . ?
O18 W6 O20 168.0(5) . . ?
O19 W6 O20 86.2(5) . . ?
O16 W6 O20 83.9(4) . . ?
O22 W6 O20 72.4(4) . . ?
O29 W6 O20 73.7(4) . . ?
O37 W7 O27 103.2(6) . . ?
O37 W7 O26 101.7(5) . . ?
O27 W7 O26 92.5(5) . . ?
O37 W7 O35 102.2(5) . . ?
O27 W7 O35 89.0(5) . . ?
O26 W7 O35 155.1(5) . . ?
O37 W7 O36 99.4(6) . . ?
O27 W7 O36 157.0(5) . . ?
O26 W7 O36 87.2(5) . . ?
O35 W7 O36 81.9(5) . . ?
O37 W7 O12 172.7(5) . . ?
O27 W7 O12 73.1(5) . . ?
O26 W7 O12 72.4(4) . . ?
O35 W7 O12 84.3(4) . . ?
O36 W7 O12 84.9(5) . . ?
O32 W8 O29 101.2(6) . . ?
O32 W8 O31 102.6(6) . . ?
O29 W8 O31 90.0(5) . . ?
O32 W8 O35 101.5(6) . . ?
O29 W8 O35 90.4(5) . . ?
O31 W8 O35 155.3(5) . . ?
O32 W8 O33 101.1(6) . . ?
O29 W8 O33 157.6(5) . . ?
O31 W8 O33 87.5(5) . . ?
O35 W8 O33 82.9(5) . . ?
O32 W8 O20 172.2(5) . . ?
O29 W8 O20 73.5(5) . . ?
O31 W8 O20 72.0(5) . . ?
O35 W8 O20 84.4(4) . . ?
O33 W8 O20 84.6(5) . . ?
O34 W9 O33 101.1(6) . . ?
O34 W9 O36 101.5(6) . . ?
O33 W9 O36 87.6(5) . . ?
O34 W9 O30 101.0(6) . . ?
O33 W9 O30 88.5(5) . . ?
O36 W9 O30 157.4(5) . . ?
O34 W9 O28 101.2(6) . . ?
O33 W9 O28 157.7(5) . . ?
O36 W9 O28 88.6(5) . . ?
O30 W9 O28 86.6(5) . . ?
O34 W9 O17 170.0(5) . . ?
O33 W9 O17 86.0(5) . . ?
O36 W9 O17 85.7(5) . . ?
O30 W9 O17 71.8(5) . . ?
O28 W9 O17 71.8(5) . . ?
O38 W10 O5 104.1(6) . . ?
O38 W10 O39 100.4(6) . . ?
O5 W10 O39 92.6(5) . . ?
O38 W10 O40 101.8(6) . . ?
O5 W10 O40 91.7(6) . . ?
O39 W10 O40 155.6(5) . . ?
O38 W10 O60 98.2(6) . . ?
O5 W10 O60 157.7(5) . . ?
O39 W10 O60 83.2(6) . . ?
O40 W10 O60 83.7(6) . . ?
O38 W10 O41 169.5(5) . . ?
O5 W10 O41 84.5(5) . . ?
O39 W10 O41 72.7(5) . . ?
O40 W10 O41 83.8(5) . . ?
O60 W10 O41 73.3(4) . . ?
O44 W11 O6 106.7(6) . . ?
O44 W11 O40 100.8(6) . . ?
O6 W11 O40 86.9(6) . . ?
O44 W11 O48 100.3(6) . . ?
O6 W11 O48 93.6(5) . . ?
O40 W11 O48 157.8(6) . . ?
O44 W11 O58 101.8(6) . . ?
O6 W11 O58 151.1(6) . . ?
O40 W11 O58 83.7(6) . . ?
O48 W11 O58 85.3(6) . . ?
O44 W11 O46 171.6(5) . . ?
O6 W11 O46 80.0(5) . . ?
O40 W11 O46 84.3(5) . . ?
O48 W11 O46 74.0(5) . . ?
O58 W11 O46 71.9(5) . . ?
O53 W12 O7 107.3(6) . . ?
O53 W12 O48 99.6(6) . . ?
O7 W12 O48 93.8(5) . . ?
O53 W12 O52 100.6(6) . . ?
O7 W12 O52 86.3(5) . . ?
O48 W12 O52 158.8(6) . . ?
O53 W12 O56 101.3(6) . . ?
O7 W12 O56 151.2(6) . . ?
O48 W12 O56 84.4(5) . . ?
O52 W12 O56 85.4(5) . . ?
O53 W12 O46 170.6(5) . . ?
O7 W12 O46 80.0(5) . . ?
O48 W12 O46 73.7(5) . . ?
O52 W12 O46 85.5(5) . . ?
O56 W12 O46 71.8(5) . . ?
O54 W13 O8 103.7(6) . . ?
O54 W13 O51 99.7(6) . . ?
O8 W13 O51 94.5(6) . . ?
O54 W13 O52 103.7(6) . . ?
O8 W13 O52 89.4(5) . . ?
O51 W13 O52 154.6(6) . . ?
O54 W13 O55 96.9(6) . . ?
O8 W13 O55 159.3(6) . . ?
O51 W13 O55 83.8(6) . . ?
O52 W13 O55 83.8(6) . . ?
O54 W13 O49 167.2(6) . . ?
O8 W13 O49 86.9(5) . . ?
O51 W13 O49 72.1(5) . . ?
O52 W13 O49 83.1(5) . . ?
O55 W13 O49 72.9(5) . . ?
O43 W14 O42 105.4(7) . . ?
O43 W14 O45 102.1(6) . . ?
O42 W14 O45 95.9(6) . . ?
O43 W14 O39 97.6(6) . . ?
O42 W14 O39 93.3(5) . . ?
O45 W14 O39 155.1(6) . . ?
O43 W14 O59 93.5(6) . . ?
O42 W14 O59 160.8(6) . . ?
O45 W14 O59 83.0(5) . . ?
O39 W14 O59 80.8(5) . . ?
O43 W14 O41 164.6(6) . . ?
O42 W14 O41 87.3(5) . . ?
O45 W14 O41 84.6(5) . . ?
O39 W14 O41 72.7(5) . . ?
O59 W14 O41 73.5(5) . . ?
O50 W15 O47 106.3(7) . . ?
O50 W15 O45 101.6(7) . . ?
O47 W15 O45 92.5(6) . . ?
O50 W15 O51 99.4(6) . . ?
O47 W15 O51 93.4(6) . . ?
O45 W15 O51 155.7(6) . . ?
O50 W15 O57 97.9(7) . . ?
O47 W15 O57 155.8(6) . . ?
O45 W15 O57 84.4(6) . . ?
O51 W15 O57 80.6(6) . . ?
O50 W15 O49 167.4(6) . . ?
O47 W15 O49 83.7(5) . . ?
O45 W15 O49 85.4(5) . . ?
O51 W15 O49 71.8(5) . . ?
O57 W15 O49 72.1(5) . . ?
O66 W16 O59 103.5(7) . . ?
O66 W16 O60 101.9(6) . . ?
O59 W16 O60 91.0(6) . . ?
O66 W16 O62 101.7(6) . . ?
O59 W16 O62 90.3(6) . . ?
O60 W16 O62 155.4(6) . . ?
O66 W16 O61 100.3(7) . . ?
O59 W16 O61 156.0(5) . . ?
O60 W16 O61 86.6(6) . . ?
O62 W16 O61 82.4(6) . . ?
O66 W16 O41 172.5(5) . . ?
O59 W16 O41 72.9(5) . . ?
O60 W16 O41 71.8(4) . . ?
O62 W16 O41 85.1(5) . . ?
O61 W16 O41 83.7(5) . . ?
O65 W17 O57 102.3(8) . . ?
O65 W17 O55 103.7(6) . . ?
O57 W17 O55 90.7(6) . . ?
O65 W17 O62 99.7(7) . . ?
O57 W17 O62 88.9(6) . . ?
O55 W17 O62 156.1(5) . . ?
O65 W17 O63 102.4(7) . . ?
O57 W17 O63 155.1(5) . . ?
O55 W17 O63 86.6(6) . . ?
O62 W17 O63 83.8(6) . . ?
O65 W17 O49 172.3(6) . . ?
O57 W17 O49 71.7(5) . . ?
O55 W17 O49 72.1(4) . . ?
O62 W17 O49 85.2(5) . . ?
O63 W17 O49 83.9(5) . . ?
O64 W18 O63 103.1(6) . . ?
O64 W18 O61 103.2(7) . . ?
O63 W18 O61 86.5(6) . . ?
O64 W18 O56 100.0(7) . . ?
O63 W18 O56 88.5(6) . . ?
O61 W18 O56 156.8(5) . . ?
O64 W18 O58 99.7(6) . . ?
O63 W18 O58 157.2(5) . . ?
O61 W18 O58 88.4(6) . . ?
O56 W18 O58 87.5(6) . . ?
O64 W18 O46 168.9(7) . . ?
O63 W18 O46 85.1(5) . . ?
O61 W18 O46 84.5(5) . . ?
O56 W18 O46 72.5(5) . . ?
O58 W18 O46 72.3(5) . . ?

loop_
_geom_bond_atom_site_label_1
_geom_bond_atom_site_label_2
_geom_bond_distance
_geom_bond_site_symmetry_2
_geom_bond_publ_flag
N10 N10 1.33(5) 3_766 ?
N10 N11 1.82(4) . ?
O1 W1 1.793(12) . ?
O1 U1 2.364(11) . ?
O2 W2 1.821(12) . ?
O2 U1 2.329(12) . ?
O3 W3 1.809(13) . ?
O3 U2 2.339(12) . ?
O4 W4 1.797(13) . ?
O4 U2 2.359(12) . ?
O5 W10 1.796(12) . ?
O5 U1 2.338(12) . ?
O6 W11 1.794(11) . ?
O6 U1 2.315(11) . ?
O7 W12 1.805(12) . ?
O7 U2 2.365(12) . ?
O8 W13 1.805(12) . ?
O8 U2 2.315(13) . ?
O9 W1 1.726(11) . ?
O10 W1 1.925(11) . ?
O10 W5 1.981(11) . ?
O11 W1 1.929(11) . ?
O11 W2 1.951(11) . ?
O12 Te1 1.897(11) . ?
O12 W5 2.312(11) . ?
O12 W1 2.373(11) . ?
O12 W7 2.472(11) . ?
O13 W5 1.728(11) . ?
O14 W5 1.729(12) . ?
O15 W2 1.713(11) . ?
O16 W5 1.901(12) . ?
O16 W6 1.938(11) . ?
O17 Te1 1.891(11) . ?
O17 W2 2.326(11) . ?
O17 W9 2.329(12) . ?
O17 W3 2.337(11) . ?
O18 W6 1.723(11) . ?
O19 W6 1.752(12) . ?
O20 Te1 1.904(11) . ?
O20 W6 2.333(11) . ?
O20 W4 2.363(11) . ?
O20 W8 2.486(11) . ?
O21 W3 1.914(12) . ?
O21 W2 1.974(11) . ?
O22 W4 1.952(12) . ?
O22 W6 1.957(12) . ?
O23 W4 1.897(12) . ?
O23 W3 1.978(12) . ?
O24 W3 1.713(12) . ?
O25 W4 1.709(12) . ?
O26 W7 1.885(12) . ?
O26 W1 2.015(12) . ?
O27 W7 1.842(12) . ?
O27 W5 2.050(12) . ?
O28 W9 1.944(13) . ?
O28 W2 1.967(13) . ?
O29 W8 1.855(12) . ?
O29 W6 2.068(12) . ?
O30 W3 1.939(14) . ?
O30 W9 1.940(13) . ?
O31 W8 1.900(12) . ?
O31 W4 2.009(13) . ?
O32 W8 1.698(13) . ?
O33 W9 1.860(12) . ?
O33 W8 1.964(12) . ?
O34 W9 1.711(13) . ?
O35 W8 1.903(12) . ?
O35 W7 1.910(12) . ?
O36 W9 1.871(12) . ?
O36 W7 1.977(12) . ?
O37 W7 1.720(12) . ?
O38 W10 1.743(12) . ?
O39 W10 1.928(13) . ?
O39 W14 1.983(12) . ?
O40 W10 1.931(14) . ?
O40 W11 1.937(14) . ?
O41 Te2 1.876(12) . ?
O41 W14 2.324(14) . ?
O41 W10 2.365(11) . ?
O41 W16 2.510(11) . ?
O42 W14 1.739(13) . ?
O43 W14 1.727(15) . ?
O44 W11 1.711(13) . ?
O45 W14 1.899(13) . ?
O45 W15 1.952(13) . ?
O46 Te2 1.872(12) . ?
O46 W11 2.345(12) . ?
O46 W12 2.361(13) . ?
O46 W18 2.377(11) . ?
O47 W15 1.745(12) . ?
O48 W12 1.933(12) . ?
O48 W11 1.938(13) . ?
O49 Te2 1.887(11) . ?
O49 W15 2.319(13) . ?
O49 W13 2.362(12) . ?
O49 W17 2.463(11) . ?
O50 W15 1.726(15) . ?
O51 W13 1.902(14) . ?
O51 W15 1.981(13) . ?
O52 W13 1.925(13) . ?
O52 W12 1.938(12) . ?
O53 W12 1.710(14) . ?
O54 W13 1.719(13) . ?
O55 W17 1.888(14) . ?
O55 W13 1.990(12) . ?
O56 W18 1.904(15) . ?
O56 W12 1.969(13) . ?
O57 W17 1.863(16) . ?
O57 W15 2.049(14) . ?
O58 W18 1.921(13) . ?
O58 W11 1.990(12) . ?
O59 W16 1.856(15) . ?
O59 W14 2.088(13) . ?
O60 W16 1.885(13) . ?
O60 W10 2.008(12) . ?
O61 W18 1.891(15) . ?
O61 W16 1.951(15) . ?
O62 W16 1.901(13) . ?
O62 W17 1.927(14) . ?
O63 W18 1.875(14) . ?
O63 W17 1.940(15) . ?
O64 W18 1.706(13) . ?
O65 W17 1.696(13) . ?
O66 W16 1.709(13) . ?
O1U U1 1.784(11) . ?
O2U U1 1.780(11) . ?
O3U U1 2.518(11) . ?
O4U U2 1.768(12) . ?
O5U U2 1.779(12) . ?
O6U U2 2.517(12) . ?
